data_4508437
loop_
_publ_author_name
'Karanam, Maheswararao'
'Choudhury, Angshuman Roy'

_publ_section_title
;
 Study of Halogen-Mediated Weak Interactions in a Series of
 Halogen-Substituted Azobenzenes
;
_journal_issue 11
_journal_name_full 'Crystal Growth &amp; Design'
_journal_page_first 4803
_journal_paper_doi 10.1021/cg400967k
_journal_volume 13
_journal_year 2013
_chemical_formula_moiety 'C12 H8 Cl2 N2'
_chemical_formula_sum 'C12 H8 Cl2 N2'
_chemical_formula_weight 251.1
_chemical_name_systematic (E)-bis(3-chlorophenyl)diazene
_space_group_crystal_system monoclinic
_space_group_IT_number 14
_space_group_name_Hall '-P 2ybc'
_space_group_name_H-M_alt 'P 1 21/c 1'
_symmetry_space_group_name_Hall '-P 2ybc'
_symmetry_space_group_name_H-M 'P 1 21/c 1'
_atom_sites_solution_hydrogens geom
_atom_sites_solution_primary direct
_atom_sites_solution_secondary difmap
_audit_creation_date 2012-05-18T18:26:22-00:00
_audit_creation_method 'WinGX routine CIF_UPDATE'
_cell_angle_alpha 90
_cell_angle_beta 105.903(2)
_cell_angle_gamma 90
_cell_formula_units_Z 2
_cell_length_a 12.7716(12)
_cell_length_b 3.8032(4)
_cell_length_c 11.6316(11)
_cell_measurement_reflns_used 1441
_cell_measurement_temperature 100
_cell_measurement_theta_max 31.02
_cell_measurement_theta_min 3.317
_cell_volume 543.36(9)
_computing_data_reduction 'SAINT v7.68A (Bruker, 2009)'
_computing_molecular_graphics
;
O. V. Dolomanov, L. J. Bourhis, R. J. Gildea, J. A. K. Howard and H. Puschmann,
OLEX2: a complete structure solution, refinement and analysis program.
        J. Appl. Cryst. (2009). 42, 339-341.
;
_computing_publication_material
;
O. V. Dolomanov, L. J. Bourhis, R. J. Gildea, J. A. K. Howard and H. Puschmann,
OLEX2: a complete structure solution, refinement and analysis program.
        J. Appl. Cryst. (2009). 42, 339-341.
;
_computing_structure_refinement
;
        SHELXL, G.M. Sheldrick, Acta Cryst.
        2008). A64, 112-122
;
_computing_structure_solution 'SHELXS-97 (Sheldrick, 1990)'
_diffrn_ambient_temperature 100
_diffrn_measured_fraction_theta_full 0.997
_diffrn_measured_fraction_theta_max 0.997
_diffrn_measurement_device_type 'Bruker APEX-II CCD'
_diffrn_measurement_method '\f and \w scans'
_diffrn_radiation_monochromator graphite
_diffrn_radiation_type 'MO K\a'
_diffrn_radiation_wavelength 0.71073
_diffrn_reflns_av_R_equivalents 0.015
_diffrn_reflns_limit_h_max 15
_diffrn_reflns_limit_h_min -11
_diffrn_reflns_limit_k_max 3
_diffrn_reflns_limit_k_min -4
_diffrn_reflns_limit_l_max 9
_diffrn_reflns_limit_l_min -13
_diffrn_reflns_number 2185
_diffrn_reflns_theta_full 25.03
_diffrn_reflns_theta_max 25.03
_diffrn_reflns_theta_min 3.32
_diffrn_source 'fine-focus sealed tube'
_diffrn_standards_number 0
_exptl_absorpt_coefficient_mu 0.566
_exptl_absorpt_correction_T_max 0.7462
_exptl_absorpt_correction_T_min 0.6815
_exptl_absorpt_correction_type multi-scan
_exptl_absorpt_process_details
;
        SADABS-2008/1 (Bruker,2008) was used for absorption correction.
        R(int) was 0.0362 before and 0.0281 after correction.
        The Ratio of minimum to maximum transmission is 0.9133.
        The \l/2 correction factor is 0.0015.
;
_exptl_crystal_colour 'clear light yellow'
_exptl_crystal_density_diffrn 1.535
_exptl_crystal_density_method 'not measured'
_exptl_crystal_description block
_exptl_crystal_F_000 256
_exptl_crystal_size_max 0.2
_exptl_crystal_size_mid 0.2
_exptl_crystal_size_min 0.1
_refine_diff_density_max 0.264
_refine_diff_density_min -0.169
_refine_diff_density_rms 0.052
_refine_ls_extinction_method none
_refine_ls_goodness_of_fit_ref 1.069
_refine_ls_hydrogen_treatment constr
_refine_ls_matrix_type full
_refine_ls_number_parameters 73
_refine_ls_number_reflns 958
_refine_ls_number_restraints 0
_refine_ls_restrained_S_all 1.069
_refine_ls_R_factor_all 0.0299
_refine_ls_R_factor_gt 0.0273
_refine_ls_shift/su_max 0
_refine_ls_shift/su_mean 0
_refine_ls_structure_factor_coef Fsqd
_refine_ls_weighting_details 'calc w=1/[\s^2^(Fo^2^)+(0.0329P)^2^+0.3755P] where P=(Fo^2^+2Fc^2^)/3'
_refine_ls_weighting_scheme calc
_refine_ls_wR_factor_gt 0.0689
_refine_ls_wR_factor_ref 0.0704
_reflns_number_gt 877
_reflns_number_total 958
_reflns_threshold_expression >2sigma(I)
_cod_data_source_file cg400967k_si_002.cif
_cod_data_source_block az06
_cod_depositor_comments
;
The following automatic conversions were performed:

'_refine_ls_hydrogen_treatment' value 'CONSTR' changed to 'constr'
according to /home/saulius/struct/CIF-dictionaries/cif_core.dic
dictionary named 'cif_core.dic' version 2.4.2 from 2011-04-26.

Automatic conversion script
Id: cif_fix_values 1891 2012-01-12 08:04:46Z andrius 
;
_cod_database_code 4508437

loop_
_space_group_symop_id
_space_group_symop_operation_xyz
1 'x, y, z'
2 '-x, y+1/2, -z+1/2'
3 '-x, -y, -z'
4 'x, -y-1/2, z-1/2'

loop_
_atom_site_label
_atom_site_type_symbol
_atom_site_fract_x
_atom_site_fract_y
_atom_site_fract_z
_atom_site_U_iso_or_equiv
_atom_site_adp_type
_atom_site_occupancy
_atom_site_symmetry_multiplicity
_atom_site_calc_flag
_atom_site_refinement_flags
C1 C 0.69546(14) 0.3555(5) 0.47632(15) 0.0182(4) Uani 1 1 d .
C2 C 0.79877(14) 0.3711(5) 0.46122(15) 0.0180(4) Uani 1 1 d .
H2 H 0.813 0.2863 0.3901 0.022 Uiso 1 1 calc R
C3 C 0.88214(14) 0.5152(5) 0.55353(15) 0.0179(4) Uani 1 1 d .
C4 C 0.67210(14) 0.4784(5) 0.57928(15) 0.0203(4) Uani 1 1 d .
H4 H 0.6004 0.4634 0.5879 0.024 Uiso 1 1 calc R
C5 C 0.75567(15) 0.6231(5) 0.66903(16) 0.0201(4) Uani 1 1 d .
H5 H 0.7408 0.7111 0.7393 0.024 Uiso 1 1 calc R
C6 C 0.86104(15) 0.6410(5) 0.65750(16) 0.0200(4) Uani 1 1 d .
H6 H 0.9181 0.7381 0.7198 0.024 Uiso 1 1 calc R
N1 N 0.99277(12) 0.5435(4) 0.54949(12) 0.0196(3) Uani 1 1 d .
Cl1 Cl 0.58961(3) 0.17828(12) 0.36205(4) 0.02120(17) Uani 1 1 d .

loop_
_atom_site_aniso_label
_atom_site_aniso_U_11
_atom_site_aniso_U_22
_atom_site_aniso_U_33
_atom_site_aniso_U_23
_atom_site_aniso_U_13
_atom_site_aniso_U_12
C1 0.0213(9) 0.0133(9) 0.0179(9) 0.0008(7) 0.0016(7) 0.0003(7)
C2 0.0241(9) 0.0150(9) 0.0145(8) 0.0021(7) 0.0047(7) 0.0022(8)
C3 0.0217(9) 0.0131(9) 0.0184(9) 0.0043(7) 0.0047(7) 0.0011(7)
C4 0.0229(9) 0.0174(9) 0.0220(9) 0.0031(8) 0.0084(7) 0.0038(8)
C5 0.0276(10) 0.0167(9) 0.0170(9) 0.0007(7) 0.0078(7) 0.0020(8)
C6 0.0269(10) 0.0148(9) 0.0162(9) 0.0012(7) 0.0024(7) -0.0004(8)
N1 0.0227(8) 0.0184(8) 0.0172(7) 0.0016(6) 0.0049(6) -0.0006(7)
Cl1 0.0191(2) 0.0227(3) 0.0199(3) -0.00269(18) 0.00213(17) 0.00005(18)

loop_
_atom_type_symbol
_atom_type_description
_atom_type_scat_dispersion_real
_atom_type_scat_dispersion_imag
_atom_type_scat_source
C C 0.0033 0.0016 'International Tables Vol C Tables 4.2.6.8 and 6.1.1.4'
H H 0 0 'International Tables Vol C Tables 4.2.6.8 and 6.1.1.4'
Cl Cl 0.1484 0.1585 'International Tables Vol C Tables 4.2.6.8 and 6.1.1.4'
N N 0.0061 0.0033 'International Tables Vol C Tables 4.2.6.8 and 6.1.1.4'

loop_
_geom_angle_atom_site_label_1
_geom_angle_atom_site_label_2
_geom_angle_atom_site_label_3
_geom_angle
_geom_angle_site_symmetry_1
C2 C1 C4 122.22(16) .
C2 C1 Cl1 119.12(13) .
C4 C1 Cl1 118.66(14) .
C1 C2 H2 120.9 .
C1 C2 C3 118.17(16) .
C3 C2 H2 120.9 .
C2 C3 N1 123.68(15) .
C6 C3 C2 120.84(16) .
C6 C3 N1 115.48(15) .
C1 C4 H4 120.7 .
C5 C4 C1 118.62(16) .
C5 C4 H4 120.7 .
C4 C5 H5 119.6 .
C4 C5 C6 120.85(16) .
C6 C5 H5 119.6 .
C3 C6 H6 120.4 .
C5 C6 C3 119.29(17) .
C5 C6 H6 120.4 .
N1 N1 C3 113.81(18) 3_766

loop_
_geom_bond_atom_site_label_1
_geom_bond_atom_site_label_2
_geom_bond_distance
_geom_bond_site_symmetry_2
C1 C2 1.379(2) .
C1 C4 1.392(2) .
C1 Cl1 1.7504(18) .
C2 H2 0.95 .
C2 C3 1.400(2) .
C3 C6 1.394(2) .
C3 N1 1.431(2) .
C4 H4 0.95 .
C4 C5 1.386(3) .
C5 H5 0.95 .
C5 C6 1.390(3) .
C6 H6 0.95 .
N1 N1 1.259(3) 3_766

loop_
_geom_torsion_atom_site_label_1
_geom_torsion_atom_site_label_2
_geom_torsion_atom_site_label_3
_geom_torsion_atom_site_label_4
_geom_torsion
_geom_torsion_site_symmetry_4
C1 C2 C3 C6 -0.3(3) .
C1 C2 C3 N1 179.40(16) .
C1 C4 C5 C6 -0.9(3) .
C2 C1 C4 C5 0.4(3) .
C2 C3 C6 C5 -0.1(3) .
C2 C3 N1 N1 6.2(3) 3_766
C4 C1 C2 C3 0.2(3) .
C4 C5 C6 C3 0.7(3) .
C6 C3 N1 N1 -174.09(19) 3_766
N1 C3 C6 C5 -179.87(16) .
Cl1 C1 C2 C3 179.72(13) .
Cl1 C1 C4 C5 -179.13(14) .
